data_4036469
loop_
_publ_author_name
'Degennaro, Leonardo'
'Carroccia, Laura'
'Parisi, Giovanna'
'Zenzola, Marina'
'Romanazzi, Giuseppe'
'Fanelli, Flavio'
'Pisano, Luisa'
'Luisi, Renzo'

_publ_section_title
;
 Regio- and Stereoselective Synthesis of Sulfur-Bearing Four-Membered
 Heterocycles: Direct Access to 2,4-Disubstituted Thietane 1-Oxides.
;
_journal_issue 24
_journal_name_full 'The Journal of organic chemistry'
_journal_page_first 12201
_journal_page_last 12211
_journal_paper_doi 10.1021/acs.joc.5b02126
_journal_volume 80
_journal_year 2015
_chemical_formula_sum 'C23 H22 O2 S'
_chemical_formula_weight 362.46
_space_group_crystal_system monoclinic
_space_group_IT_number 14
_space_group_name_Hall '-P 2ybc'
_space_group_name_H-M_alt 'P 1 21/c 1'
_atom_sites_solution_hydrogens mixed
_audit_creation_method SHELXL-2014/7
_cell_angle_alpha 90
_cell_angle_beta 97.533(8)
_cell_angle_gamma 90
_cell_formula_units_Z 4
_cell_length_a 5.7140(6)
_cell_length_b 17.385(2)
_cell_length_c 19.291(3)
_cell_measurement_temperature 293(2)
_cell_volume 1899.8(4)
_computing_cell_refinement 'DIRAX (Duisenberg,1992; Duisenberg et al., 2003)'
_computing_data_collection 'COLLECT (Nonius, 2002)'
_computing_data_reduction 'EVAL (Nonius, 2002; Duisenberg et al., 2000)'
_computing_molecular_graphics 'ORTEP-3 (Farrugia, 2012)'
_computing_publication_material 'WinGX (Farrugia, 2012) and publCIF (Westrip, 2010)'
_computing_structure_refinement 'SHELXL-2014/7 (Sheldrick, 2014)'
_computing_structure_solution 'SIR2011 (Burla et al., 2012)'
_diffrn_ambient_temperature 293(2)
_diffrn_measured_fraction_theta_full 0.992
_diffrn_measured_fraction_theta_max 0.993
_diffrn_measurement_device_type 'Bruker-Nonius KappaCCD'
_diffrn_measurement_method '\f scans and \w scans'
_diffrn_radiation_type MoK\a
_diffrn_radiation_wavelength 0.71073
_diffrn_reflns_av_R_equivalents 0.1051
_diffrn_reflns_av_unetI/netI 0.1168
_diffrn_reflns_Laue_measured_fraction_full 0.992
_diffrn_reflns_Laue_measured_fraction_max 0.993
_diffrn_reflns_limit_h_max 7
_diffrn_reflns_limit_h_min -7
_diffrn_reflns_limit_k_max 19
_diffrn_reflns_limit_k_min -22
_diffrn_reflns_limit_l_max 25
_diffrn_reflns_limit_l_min -21
_diffrn_reflns_number 18446
_diffrn_reflns_point_group_measured_fraction_full 0.992
_diffrn_reflns_point_group_measured_fraction_max 0.993
_diffrn_reflns_theta_full 25.242
_diffrn_reflns_theta_max 27.508
_diffrn_reflns_theta_min 5.001
_diffrn_source 'fine-focus sealed tube'
_exptl_absorpt_coefficient_mu 0.184
_exptl_absorpt_correction_T_max 0.879
_exptl_absorpt_correction_T_min 0.808
_exptl_absorpt_correction_type multi-scan
_exptl_absorpt_process_details 'SADABS (Sheldrick, 2008)'
_exptl_crystal_colour white
_exptl_crystal_density_diffrn 1.267
_exptl_crystal_description block
_exptl_crystal_F_000 768
_exptl_crystal_size_max 0.400
_exptl_crystal_size_mid 0.250
_exptl_crystal_size_min 0.050
_refine_diff_density_max 0.231
_refine_diff_density_min -0.276
_refine_diff_density_rms 0.047
_refine_ls_extinction_method none
_refine_ls_goodness_of_fit_ref 0.969
_refine_ls_hydrogen_treatment mixed
_refine_ls_matrix_type full
_refine_ls_number_parameters 238
_refine_ls_number_reflns 4353
_refine_ls_number_restraints 0
_refine_ls_restrained_S_all 0.969
_refine_ls_R_factor_all 0.1561
_refine_ls_R_factor_gt 0.0626
_refine_ls_shift/su_max 0.000
_refine_ls_shift/su_mean 0.000
_refine_ls_structure_factor_coef Fsqd
_refine_ls_weighting_details 'w=1/[\s^2^(Fo^2^)+(0.0690P)^2^+0.2477P] where P=(Fo^2^+2Fc^2^)/3'
_refine_ls_weighting_scheme calc
_refine_ls_wR_factor_gt 0.1281
_refine_ls_wR_factor_ref 0.1633
_reflns_Friedel_coverage 0.000
_reflns_number_gt 2120
_reflns_number_total 4353
_reflns_threshold_expression 'I > 2\s(I)'
_cod_data_source_file jo5b02126_si_005.cif
_cod_data_source_block shelx
_cod_original_sg_symbol_H-M 'P 21/c'
_cod_database_code 4036469
_shelx_shelxl_version_number 2014/7
_shelx_space_group_comment
;
The symmetry employed for this shelxl refinement is uniquely defined
by the following loop, which should always be used as a source of
symmetry information in preference to the above space-group names.
They are only intended as comments.
;
_shelx_estimated_absorpt_t_min 0.930
_shelx_estimated_absorpt_t_max 0.991

loop_
_space_group_symop_operation_xyz
'x, y, z'
'-x, y+1/2, -z+1/2'
'-x, -y, -z'
'x, -y-1/2, z-1/2'

loop_
_atom_site_label
_atom_site_type_symbol
_atom_site_fract_x
_atom_site_fract_y
_atom_site_fract_z
_atom_site_U_iso_or_equiv
_atom_site_adp_type
_atom_site_occupancy
_atom_site_site_symmetry_order
_atom_site_calc_flag
_atom_site_refinement_flags_posn
_atom_site_refinement_flags_adp
S1 S 0.12067(13) 0.00194(4) 0.42800(4) 0.0480(2) Uani 1 1 d . .
O1 O 0.4980(3) -0.01824(12) 0.32785(11) 0.0471(6) Uani 1 1 d . .
O2 O 0.3063(4) -0.05727(12) 0.44879(11) 0.0622(6) Uani 1 1 d . .
C1 C 0.2489(4) 0.00659(15) 0.22078(14) 0.0383(6) Uani 1 1 d . .
C2 C 0.1949(4) -0.11182(16) 0.29130(13) 0.0394(7) Uani 1 1 d . .
C3 C 0.2588(4) -0.02670(15) 0.29365(14) 0.0356(6) Uani 1 1 d . .
C4 C 0.0924(4) 0.02164(15) 0.33308(14) 0.0376(7) Uani 1 1 d . .
H4 H -0.0719 0.0170 0.3114 0.045 Uiso 1 1 calc R U
C5 C 0.0491(5) -0.00368(18) 0.17322(15) 0.0496(8) Uani 1 1 d . .
H5 H -0.0749 -0.0329 0.1859 0.060 Uiso 1 1 calc R U
C6 C 0.3355(5) 0.22883(17) 0.46988(15) 0.0464(7) Uani 1 1 d . .
C7 C 0.1604(6) 0.10596(17) 0.34734(15) 0.0521(8) Uani 1 1 d . .
H7A H 0.0249 0.1400 0.3404 0.063 Uiso 1 1 calc R U
H7B H 0.2801 0.1234 0.3196 0.063 Uiso 1 1 calc R U
C8 C 0.5493(6) 0.23910(18) 0.51063(17) 0.0598(9) Uani 1 1 d . .
H8 H 0.6005 0.2023 0.5442 0.072 Uiso 1 1 calc R U
C9 C 0.4282(5) 0.05123(18) 0.20100(16) 0.0538(8) Uani 1 1 d . .
H9 H 0.5635 0.0598 0.2325 0.065 Uiso 1 1 calc R U
C10 C 0.1948(5) 0.15630(17) 0.47633(16) 0.0546(8) Uani 1 1 d . .
H10A H 0.0275 0.1678 0.4672 0.065 Uiso 1 1 calc R U
H10B H 0.2280 0.1363 0.5235 0.065 Uiso 1 1 calc R U
C11 C 0.2575(5) 0.09654(16) 0.42495(14) 0.0436(7) Uani 1 1 d . .
H11 H 0.4295 0.0907 0.4297 0.052 Uiso 1 1 calc R U
C12 C 0.0007(5) -0.14233(18) 0.31758(16) 0.0547(8) Uani 1 1 d . .
H12 H -0.1037 -0.1093 0.3359 0.066 Uiso 1 1 calc R U
C13 C 0.0292(6) 0.0284(2) 0.10756(17) 0.0591(9) Uani 1 1 d . .
H13 H -0.1067 0.0206 0.0761 0.071 Uiso 1 1 calc R U
C14 C 0.3420(5) -0.16305(19) 0.26325(17) 0.0587(9) Uani 1 1 d . .
H14 H 0.4729 -0.1446 0.2445 0.070 Uiso 1 1 calc R U
C15 C 0.2116(7) 0.0721(2) 0.08852(18) 0.0637(9) Uani 1 1 d . .
H15 H 0.2004 0.0939 0.0442 0.076 Uiso 1 1 calc R U
C16 C 0.4095(9) 0.3476(2) 0.4134(2) 0.0814(12) Uani 1 1 d . .
H16 H 0.3625 0.3849 0.3799 0.098 Uiso 1 1 calc R U
C17 C 0.1077(7) -0.2696(2) 0.2905(2) 0.0706(10) Uani 1 1 d . .
H17 H 0.0809 -0.3224 0.2910 0.085 Uiso 1 1 calc R U
C18 C 0.2630(6) 0.2846(2) 0.42090(18) 0.0673(10) Uani 1 1 d . .
H18 H 0.1178 0.2803 0.3931 0.081 Uiso 1 1 calc R U
C19 C 0.4096(6) 0.0830(2) 0.13578(19) 0.0672(10) Uani 1 1 d . .
H19 H 0.5332 0.1126 0.1233 0.081 Uiso 1 1 calc R U
C20 C -0.0416(6) -0.2201(2) 0.31729(18) 0.0667(10) Uani 1 1 d . .
H20 H -0.1730 -0.2390 0.3355 0.080 Uiso 1 1 calc R U
C21 C 0.6214(8) 0.3549(2) 0.4550(2) 0.0787(11) Uani 1 1 d . .
H21 H 0.7183 0.3968 0.4495 0.094 Uiso 1 1 calc R U
C22 C 0.2980(7) -0.2407(2) 0.2626(2) 0.0750(11) Uani 1 1 d . .
H22 H 0.3985 -0.2740 0.2431 0.090 Uiso 1 1 calc R U
C23 C 0.6890(6) 0.3016(2) 0.5034(2) 0.0730(11) Uani 1 1 d . .
H23 H 0.8317 0.3071 0.5322 0.088 Uiso 1 1 calc R U
HO1 H 0.504(6) -0.037(2) 0.3697(19) 0.088 Uiso 1 1 d . U

loop_
_atom_site_aniso_label
_atom_site_aniso_U_11
_atom_site_aniso_U_22
_atom_site_aniso_U_33
_atom_site_aniso_U_23
_atom_site_aniso_U_13
_atom_site_aniso_U_12
S1 0.0618(5) 0.0466(5) 0.0355(4) 0.0024(4) 0.0063(3) -0.0045(4)
O1 0.0296(10) 0.0548(14) 0.0547(14) 0.0025(10) -0.0020(9) 0.0002(8)
O2 0.0815(15) 0.0464(14) 0.0527(14) 0.0067(11) -0.0131(10) 0.0045(11)
C1 0.0398(15) 0.0371(17) 0.0394(17) 0.0014(13) 0.0108(12) 0.0040(12)
C2 0.0387(15) 0.0427(18) 0.0350(17) 0.0004(13) -0.0021(12) 0.0026(13)
C3 0.0296(13) 0.0374(16) 0.0385(17) 0.0014(13) 0.0001(11) 0.0013(11)
C4 0.0383(14) 0.0413(17) 0.0324(16) -0.0007(13) 0.0022(11) 0.0035(12)
C5 0.0489(16) 0.060(2) 0.0393(18) 0.0019(16) 0.0048(13) -0.0021(14)
C6 0.0652(19) 0.0372(18) 0.0387(18) -0.0057(14) 0.0142(14) 0.0031(14)
C7 0.074(2) 0.0408(19) 0.0415(19) 0.0003(15) 0.0058(15) 0.0105(15)
C8 0.075(2) 0.039(2) 0.066(2) -0.0015(16) 0.0089(18) -0.0005(16)
C9 0.0502(18) 0.060(2) 0.053(2) 0.0112(17) 0.0129(14) -0.0030(15)
C10 0.0668(19) 0.052(2) 0.046(2) -0.0085(16) 0.0124(15) -0.0061(16)
C11 0.0489(16) 0.0421(18) 0.0397(18) -0.0024(14) 0.0058(12) -0.0023(13)
C12 0.0511(18) 0.047(2) 0.066(2) -0.0026(17) 0.0082(15) -0.0085(15)
C13 0.066(2) 0.069(2) 0.041(2) 0.0034(17) -0.0001(15) 0.0095(17)
C14 0.0586(19) 0.050(2) 0.070(2) -0.0055(17) 0.0154(16) 0.0033(16)
C15 0.088(3) 0.062(2) 0.045(2) 0.0139(17) 0.0269(19) 0.0217(19)
C16 0.140(4) 0.048(2) 0.062(3) 0.019(2) 0.033(3) 0.020(2)
C17 0.086(3) 0.042(2) 0.076(3) -0.0012(19) -0.016(2) -0.011(2)
C18 0.087(2) 0.060(2) 0.055(2) -0.0024(19) 0.0082(18) 0.0143(19)
C19 0.068(2) 0.072(3) 0.066(3) 0.019(2) 0.0255(19) -0.0028(18)
C20 0.065(2) 0.057(2) 0.076(3) 0.003(2) -0.0007(18) -0.0203(18)
C21 0.095(3) 0.056(3) 0.092(3) -0.005(2) 0.038(2) -0.010(2)
C22 0.093(3) 0.045(2) 0.085(3) -0.018(2) 0.007(2) 0.015(2)
C23 0.076(2) 0.053(2) 0.091(3) -0.007(2) 0.017(2) -0.0023(19)

loop_
_atom_type_symbol
_atom_type_description
_atom_type_scat_dispersion_real
_atom_type_scat_dispersion_imag
_atom_type_scat_source
C C 0.0033 0.0016 'International Tables Vol C Tables 4.2.6.8 and 6.1.1.4'
H H 0.0000 0.0000 'International Tables Vol C Tables 4.2.6.8 and 6.1.1.4'
O O 0.0106 0.0060 'International Tables Vol C Tables 4.2.6.8 and 6.1.1.4'
S S 0.1246 0.1234 'International Tables Vol C Tables 4.2.6.8 and 6.1.1.4'

loop_
_geom_angle_atom_site_label_1
_geom_angle_atom_site_label_2
_geom_angle_atom_site_label_3
_geom_angle
O2 S1 C11 109.70(13)
O2 S1 C4 111.10(12)
C11 S1 C4 77.48(12)
C9 C1 C5 118.0(3)
C9 C1 C3 122.3(2)
C5 C1 C3 119.6(2)
C14 C2 C12 117.0(3)
C14 C2 C3 118.8(2)
C12 C2 C3 124.2(2)
O1 C3 C1 107.6(2)
O1 C3 C2 108.7(2)
C1 C3 C2 111.3(2)
O1 C3 C4 109.1(2)
C1 C3 C4 107.4(2)
C2 C3 C4 112.5(2)
C7 C4 C3 116.9(2)
C7 C4 S1 90.71(17)
C3 C4 S1 114.08(17)
C13 C5 C1 121.4(3)
C8 C6 C18 117.7(3)
C8 C6 C10 120.3(3)
C18 C6 C10 121.9(3)
C4 C7 C11 97.1(2)
C23 C8 C6 122.1(3)
C19 C9 C1 120.8(3)
C6 C10 C11 110.2(2)
C10 C11 C7 118.7(2)
C10 C11 S1 117.31(19)
C7 C11 S1 91.49(17)
C20 C12 C2 121.7(3)
C5 C13 C15 119.7(3)
C22 C14 C2 121.1(3)
C19 C15 C13 119.1(3)
C21 C16 C18 120.5(3)
C20 C17 C22 119.0(3)
C6 C18 C16 119.5(3)
C9 C19 C15 121.0(3)
C17 C20 C12 120.4(3)
C23 C21 C16 119.9(4)
C17 C22 C14 120.8(3)
C21 C23 C8 120.3(4)

loop_
_geom_bond_atom_site_label_1
_geom_bond_atom_site_label_2
_geom_bond_distance
S1 O2 1.495(2)
S1 C11 1.825(3)
S1 C4 1.849(3)
O1 C3 1.445(3)
C1 C9 1.378(4)
C1 C5 1.379(4)
C1 C3 1.514(4)
C2 C14 1.383(4)
C2 C12 1.385(4)
C2 C3 1.523(4)
C3 C4 1.542(4)
C4 C7 1.532(4)
C5 C13 1.375(4)
C6 C8 1.375(4)
C6 C18 1.379(4)
C6 C10 1.510(4)
C7 C11 1.536(4)
C8 C23 1.366(4)
C9 C19 1.366(4)
C10 C11 1.511(4)
C12 C20 1.373(4)
C13 C15 1.378(4)
C14 C22 1.372(4)
C15 C19 1.370(5)
C16 C21 1.368(5)
C16 C18 1.398(5)
C17 C20 1.362(5)
C17 C22 1.370(5)
C21 C23 1.336(5)
